data_4082201
loop_
_publ_author_name
'Adams, Richard D.'
'Wong, Yuen Onn'
'Zhang, Qiang'

_publ_section_title
;
 Studies of the Structures and Bonding of Gold-Bridged Dirhenium Carbonyl
 Cluster Complexes
;
_journal_issue 24
_journal_name_full Organometallics
_journal_page_first 7540
_journal_paper_doi 10.1021/om4010127
_journal_volume 32
_journal_year 2013
_chemical_formula_sum 'C44 H30 Au2 O8 P2 Re2'
_chemical_formula_weight 1514.95
_chemical_name_systematic
; 
 ? 
;
_space_group_IT_number 14
_symmetry_cell_setting monoclinic
_symmetry_space_group_name_Hall '-P 2yn'
_symmetry_space_group_name_H-M 'P 1 21/n 1'
_atom_sites_solution_hydrogens geom
_atom_sites_solution_primary direct
_atom_sites_solution_secondary difmap
_audit_creation_method SHELXL-97
_cell_angle_alpha 90.00
_cell_angle_beta 101.35
_cell_angle_gamma 90.00
_cell_formula_units_Z 2
_cell_length_a 9.2034(2)
_cell_length_b 14.6713(2)
_cell_length_c 16.4820(3)
_cell_measurement_reflns_used 9677
_cell_measurement_temperature 294(2)
_cell_measurement_theta_max 28.24
_cell_measurement_theta_min 2.36
_cell_volume 2181.97(7)
_computing_cell_refinement 'SAINT+  V6.45 (Bruker, 2003)'
_computing_data_collection 'SMART V5.632 (Bruker, 2005)'
_computing_data_reduction 'SAINT+  V6.45'
_computing_molecular_graphics 'SHELXTL V6.1 (Sheldrick, 2000)'
_computing_publication_material 'SHELXTL V6.1'
_computing_structure_refinement 'SHELXL-97 (Sheldrick, 1997)'
_computing_structure_solution 'SHELXS-97 (Sheldrick, 1990)'
_diffrn_ambient_temperature 294(2)
_diffrn_measured_fraction_theta_full 1.000
_diffrn_measured_fraction_theta_max 1.000
_diffrn_measurement_device_type 'Bruker SMART APEX CCD diffractometer'
_diffrn_measurement_method 'omega scans'
_diffrn_radiation_monochromator graphite
_diffrn_radiation_source 'fine-focus sealed tube'
_diffrn_radiation_type MoK\a
_diffrn_radiation_wavelength 0.71073
_diffrn_reflns_av_R_equivalents 0.0317
_diffrn_reflns_av_sigmaI/netI 0.0184
_diffrn_reflns_limit_h_max 10
_diffrn_reflns_limit_h_min -10
_diffrn_reflns_limit_k_max 17
_diffrn_reflns_limit_k_min -17
_diffrn_reflns_limit_l_max 19
_diffrn_reflns_limit_l_min -19
_diffrn_reflns_number 26681
_diffrn_reflns_theta_full 25.03
_diffrn_reflns_theta_max 25.03
_diffrn_reflns_theta_min 1.87
_diffrn_standards_decay_% <1
_exptl_absorpt_coefficient_mu 12.356
_exptl_absorpt_correction_T_max 1.000
_exptl_absorpt_correction_T_min 0.533
_exptl_absorpt_correction_type multi-scan
_exptl_absorpt_process_details '(SADABS, Bruker, 1997)'
_exptl_crystal_colour Red
_exptl_crystal_density_diffrn 2.306
_exptl_crystal_density_meas 0
_exptl_crystal_density_method 'not measured'
_exptl_crystal_description Block
_exptl_crystal_F_000 1392
_exptl_crystal_size_max 0.20
_exptl_crystal_size_mid 0.10
_exptl_crystal_size_min 0.10
_refine_diff_density_max 0.790
_refine_diff_density_min -0.603
_refine_diff_density_rms 0.098
_refine_ls_extinction_method none
_refine_ls_goodness_of_fit_ref 1.078
_refine_ls_hydrogen_treatment mixed
_refine_ls_matrix_type full
_refine_ls_number_parameters 262
_refine_ls_number_reflns 3855
_refine_ls_number_restraints 0
_refine_ls_restrained_S_all 1.078
_refine_ls_R_factor_all 0.0223
_refine_ls_R_factor_gt 0.0192
_refine_ls_shift/su_max 0.004
_refine_ls_shift/su_mean 0.001
_refine_ls_structure_factor_coef Fsqd
_refine_ls_weighting_details 'calc w=1/[\s^2^(Fo^2^)+(0.0222P)^2^+0.6255P] where P=(Fo^2^+2Fc^2^)/3'
_refine_ls_weighting_scheme calc
_refine_ls_wR_factor_gt 0.0434
_refine_ls_wR_factor_ref 0.0449
_reflns_number_gt 3559
_reflns_number_total 3855
_reflns_threshold_expression >2sigma(I)
_cod_data_source_file om4010127_si_002.cif
_cod_data_source_block p21n
_cod_depositor_comments
;
The following automatic conversions were performed:

'_symmetry_cell_setting' value 'Monoclinic' changed to 'monoclinic'
according to /home/saulius/struct/CIF-dictionaries/cif_core.dic
dictionary named 'cif_core.dic' version 2.4.2 from
2011-04-26.

'_exptl_absorpt_correction_type' value 'Multi-scan'
changed to 'multi-scan' according to
/home/saulius/struct/CIF-dictionaries/cif_core.dic dictionary named
'cif_core.dic' version 2.4.2 from 2011-04-26.

Automatic conversion script
Id: cif_fix_values 1891 2012-01-12 08:04:46Z andrius 
;
_cod_original_cell_volume 2181.98(7)
_cod_original_sg_symbol_H-M P2(1)/n
_cod_database_code 4082201

loop_
_symmetry_equiv_pos_as_xyz
'x, y, z'
'-x+1/2, y+1/2, -z+1/2'
'-x, -y, -z'
'x-1/2, -y-1/2, z-1/2'

loop_
_atom_site_label
_atom_site_type_symbol
_atom_site_fract_x
_atom_site_fract_y
_atom_site_fract_z
_atom_site_U_iso_or_equiv
_atom_site_adp_type
_atom_site_occupancy
_atom_site_symmetry_multiplicity
_atom_site_calc_flag
_atom_site_refinement_flags
Au1 Au 0.120467(18) 0.980951(11) 0.641043(10) 0.04319(6) Uani 1 1 d .
Re1 Re -0.135950(17) 0.962776(11) 0.518822(10) 0.03881(6) Uani 1 1 d .
P1 P 0.22403(12) 0.99450(7) 0.78141(7) 0.0426(2) Uani 1 1 d .
O1 O -0.2191(4) 1.1473(2) 0.5907(2) 0.0736(10) Uani 1 1 d .
O2 O -0.4597(4) 0.9463(3) 0.4287(2) 0.0811(12) Uani 1 1 d .
O3 O -0.2256(5) 0.8586(3) 0.6624(3) 0.1125(16) Uani 1 1 d .
O4 O -0.0630(4) 0.7739(3) 0.4517(3) 0.1033(15) Uani 1 1 d .
C1 C -0.1845(4) 1.0815(3) 0.5634(3) 0.0497(10) Uani 1 1 d .
C2 C -0.3381(5) 0.9520(3) 0.4614(3) 0.0532(11) Uani 1 1 d .
C3 C -0.1912(5) 0.8992(4) 0.6101(3) 0.0649(14) Uani 1 1 d .
C4 C -0.0850(5) 0.8438(3) 0.4755(3) 0.0573(12) Uani 1 1 d .
C5 C 0.1514(4) 0.9163(3) 0.8491(3) 0.0445(10) Uani 1 1 d .
C6 C 0.0850(5) 0.8363(3) 0.8168(3) 0.0597(12) Uani 1 1 d .
H6 H 0.0790 0.8231 0.7611 0.072 Uiso 1 1 calc R
C7 C 0.0276(6) 0.7761(3) 0.8660(4) 0.0735(15) Uani 1 1 d .
H7 H -0.0186 0.7229 0.8435 0.088 Uiso 1 1 calc R
C8 C 0.0391(6) 0.7948(4) 0.9486(4) 0.0718(15) Uani 1 1 d .
H8 H 0.0025 0.7532 0.9822 0.086 Uiso 1 1 calc R
C9 C 0.1025(6) 0.8723(4) 0.9814(3) 0.0779(16) Uani 1 1 d .
H9 H 0.1077 0.8847 1.0373 0.094 Uiso 1 1 calc R
C10 C 0.1603(6) 0.9341(4) 0.9321(3) 0.0689(14) Uani 1 1 d .
H10 H 0.2051 0.9874 0.9552 0.083 Uiso 1 1 calc R
C11 C 0.4246(5) 0.9851(3) 0.8096(3) 0.0473(10) Uani 1 1 d .
C12 C 0.4962(5) 0.9198(3) 0.8614(3) 0.0686(14) Uani 1 1 d .
H12 H 0.4413 0.8796 0.8870 0.082 Uiso 1 1 calc R
C13 C 0.6483(6) 0.9123(4) 0.8764(4) 0.0839(17) Uani 1 1 d .
H13 H 0.6954 0.8669 0.9113 0.101 Uiso 1 1 calc R
C14 C 0.7291(6) 0.9712(5) 0.8402(4) 0.0859(19) Uani 1 1 d .
H14 H 0.8317 0.9658 0.8496 0.103 Uiso 1 1 calc R
C15 C 0.6610(7) 1.0378(5) 0.7906(5) 0.106(2) Uani 1 1 d .
H15 H 0.7173 1.0793 0.7673 0.127 Uiso 1 1 calc R
C16 C 0.5099(6) 1.0452(4) 0.7741(4) 0.0850(19) Uani 1 1 d .
H16 H 0.4642 1.0908 0.7389 0.102 Uiso 1 1 calc R
C17 C 0.1820(5) 1.1087(3) 0.8149(3) 0.0478(10) Uani 1 1 d .
C18 C 0.2754(6) 1.1601(3) 0.8728(3) 0.0726(15) Uani 1 1 d .
H18 H 0.3658 1.1362 0.8996 0.087 Uiso 1 1 calc R
C19 C 0.2349(7) 1.2462(4) 0.8909(4) 0.0877(18) Uani 1 1 d .
H19 H 0.3001 1.2806 0.9293 0.105 Uiso 1 1 calc R
C20 C 0.1035(7) 1.2831(4) 0.8548(4) 0.0807(17) Uani 1 1 d .
H20 H 0.0778 1.3415 0.8687 0.097 Uiso 1 1 calc R
C21 C 0.0095(7) 1.2331(4) 0.7978(4) 0.0821(17) Uani 1 1 d .
H21 H -0.0811 1.2576 0.7722 0.099 Uiso 1 1 calc R
C22 C 0.0476(5) 1.1463(4) 0.7775(3) 0.0653(13) Uani 1 1 d .
H22 H -0.0177 1.1128 0.7384 0.078 Uiso 1 1 calc R

loop_
_atom_site_aniso_label
_atom_site_aniso_U_11
_atom_site_aniso_U_22
_atom_site_aniso_U_33
_atom_site_aniso_U_23
_atom_site_aniso_U_13
_atom_site_aniso_U_12
Au1 0.04331(10) 0.04669(10) 0.03768(10) -0.00141(7) 0.00335(7) -0.00027(7)
Re1 0.03288(9) 0.04591(10) 0.03809(10) -0.00297(7) 0.00809(7) -0.00582(6)
P1 0.0416(6) 0.0459(6) 0.0385(6) 0.0010(5) 0.0034(5) -0.0035(5)
O1 0.062(2) 0.070(2) 0.089(3) -0.022(2) 0.0174(19) 0.0087(18)
O2 0.0367(18) 0.117(3) 0.085(3) -0.031(2) 0.0026(18) -0.0059(19)
O3 0.116(3) 0.147(4) 0.079(3) 0.028(3) 0.030(3) -0.057(3)
O4 0.090(3) 0.056(2) 0.170(4) -0.042(3) 0.040(3) -0.010(2)
C1 0.038(2) 0.057(3) 0.054(3) -0.006(2) 0.008(2) -0.003(2)
C2 0.040(2) 0.067(3) 0.053(3) -0.013(2) 0.010(2) -0.007(2)
C3 0.057(3) 0.084(4) 0.055(3) 0.006(3) 0.014(2) -0.025(3)
C4 0.046(3) 0.052(3) 0.074(3) -0.007(2) 0.014(2) -0.009(2)
C5 0.042(2) 0.046(2) 0.046(2) 0.0030(19) 0.0097(19) -0.0015(18)
C6 0.067(3) 0.053(3) 0.060(3) -0.002(2) 0.015(3) -0.010(2)
C7 0.088(4) 0.047(3) 0.088(4) 0.007(3) 0.023(3) -0.016(3)
C8 0.077(4) 0.065(3) 0.080(4) 0.022(3) 0.031(3) -0.002(3)
C9 0.102(4) 0.082(4) 0.055(3) 0.001(3) 0.029(3) -0.012(3)
C10 0.090(4) 0.067(3) 0.053(3) -0.005(3) 0.023(3) -0.017(3)
C11 0.041(2) 0.057(3) 0.043(3) -0.002(2) 0.006(2) -0.0016(19)
C12 0.052(3) 0.060(3) 0.091(4) 0.016(3) 0.005(3) 0.006(2)
C13 0.061(3) 0.078(4) 0.105(5) 0.006(3) -0.002(3) 0.019(3)
C14 0.045(3) 0.123(6) 0.087(5) -0.013(4) 0.006(3) 0.012(3)
C15 0.050(3) 0.160(7) 0.108(6) 0.035(5) 0.017(4) -0.016(4)
C16 0.052(3) 0.118(5) 0.082(4) 0.040(4) 0.007(3) -0.004(3)
C17 0.055(3) 0.046(2) 0.042(2) 0.0008(19) 0.008(2) -0.008(2)
C18 0.070(3) 0.060(3) 0.080(4) -0.015(3) -0.006(3) -0.006(3)
C19 0.102(5) 0.064(4) 0.097(5) -0.026(3) 0.019(4) -0.023(3)
C20 0.108(5) 0.048(3) 0.096(5) -0.005(3) 0.044(4) 0.004(3)
C21 0.090(4) 0.077(4) 0.081(4) -0.002(3) 0.021(3) 0.026(3)
C22 0.058(3) 0.071(3) 0.064(3) -0.012(3) 0.006(3) 0.010(3)

loop_
_atom_type_symbol
_atom_type_description
_atom_type_scat_dispersion_real
_atom_type_scat_dispersion_imag
_atom_type_scat_source
C C 0.0033 0.0016 'International Tables Vol C Tables 4.2.6.8 and 6.1.1.4'
H H 0.0000 0.0000 'International Tables Vol C Tables 4.2.6.8 and 6.1.1.4'
O O 0.0106 0.0060 'International Tables Vol C Tables 4.2.6.8 and 6.1.1.4'
P P 0.1023 0.0942 'International Tables Vol C Tables 4.2.6.8 and 6.1.1.4'
Re Re -1.0185 7.2310 'International Tables Vol C Tables 4.2.6.8 and 6.1.1.4'
Au Au -2.0133 8.8022 'International Tables Vol C Tables 4.2.6.8 and 6.1.1.4'

loop_
_geom_angle_atom_site_label_1
_geom_angle_atom_site_label_2
_geom_angle_atom_site_label_3
_geom_angle
_geom_angle_site_symmetry_1
_geom_angle_site_symmetry_3
P1 Au1 Re1 145.57(3) . 3_576
P1 Au1 Re1 147.68(3) . .
Re1 Au1 Re1 62.681(6) 3_576 .
C2 Re1 C3 88.0(2) . .
C2 Re1 C1 89.30(18) . .
C3 Re1 C1 91.3(2) . .
C2 Re1 C4 91.42(19) . .
C3 Re1 C4 88.4(2) . .
C1 Re1 C4 179.22(19) . .
C2 Re1 Au1 77.50(14) . 3_576
C3 Re1 Au1 162.34(14) . 3_576
C1 Re1 Au1 98.48(13) . 3_576
C4 Re1 Au1 81.98(14) . 3_576
C2 Re1 Au1 163.88(14) . .
C3 Re1 Au1 78.38(14) . .
C1 Re1 Au1 82.47(12) . .
C4 Re1 Au1 96.76(13) . .
Au1 Re1 Au1 117.320(6) 3_576 .
C2 Re1 Re1 135.79(14) . 3_576
C3 Re1 Re1 136.15(14) . 3_576
C1 Re1 Re1 90.88(12) . 3_576
C4 Re1 Re1 88.82(13) . 3_576
Au1 Re1 Re1 58.766(7) 3_576 3_576
Au1 Re1 Re1 58.554(6) . 3_576
C5 P1 C11 105.83(19) . .
C5 P1 C17 105.51(19) . .
C11 P1 C17 104.9(2) . .
C5 P1 Au1 115.32(14) . .
C11 P1 Au1 116.34(15) . .
C17 P1 Au1 107.96(14) . .
O1 C1 Re1 175.9(4) . .
O2 C2 Re1 178.4(4) . .
O3 C3 Re1 177.4(5) . .
O4 C4 Re1 176.2(4) . .
C6 C5 C10 118.6(4) . .
C6 C5 P1 119.2(3) . .
C10 C5 P1 122.2(3) . .
C7 C6 C5 120.8(5) . .
C8 C7 C6 119.6(5) . .
C9 C8 C7 120.8(5) . .
C8 C9 C10 120.1(5) . .
C5 C10 C9 120.1(5) . .
C12 C11 C16 117.9(4) . .
C12 C11 P1 123.7(4) . .
C16 C11 P1 118.4(4) . .
C11 C12 C13 121.2(5) . .
C14 C13 C12 119.8(5) . .
C15 C14 C13 120.0(5) . .
C14 C15 C16 120.8(6) . .
C15 C16 C11 120.3(5) . .
C18 C17 C22 118.1(4) . .
C18 C17 P1 124.8(4) . .
C22 C17 P1 117.0(3) . .
C19 C18 C17 119.9(5) . .
C20 C19 C18 122.2(6) . .
C19 C20 C21 118.7(5) . .
C20 C21 C22 120.6(6) . .
C21 C22 C17 120.5(5) . .

loop_
_geom_bond_atom_site_label_1
_geom_bond_atom_site_label_2
_geom_bond_distance
_geom_bond_site_symmetry_2
Au1 P1 2.3308(11) .
Au1 Re1 2.7914(2) 3_576
Au1 Re1 2.7977(2) .
Re1 C2 1.921(4) .
Re1 C3 1.921(5) .
Re1 C1 1.975(5) .
Re1 C4 1.978(5) .
Re1 Au1 2.7915(2) 3_576
Re1 Re1 2.9070(3) 3_576
P1 C5 1.817(4) .
P1 C11 1.817(4) .
P1 C17 1.829(4) .
O1 C1 1.137(5) .
O2 C2 1.146(5) .
O3 C3 1.144(5) .
O4 C4 1.130(5) .
C5 C6 1.381(6) .
C5 C10 1.379(6) .
C6 C7 1.374(6) .
C7 C8 1.371(7) .
C8 C9 1.342(7) .
C9 C10 1.392(7) .
C11 C12 1.364(6) .
C11 C16 1.385(7) .
C12 C13 1.378(7) .
C13 C14 1.353(8) .
C14 C15 1.347(9) .
C15 C16 1.368(8) .
C17 C18 1.377(6) .
C17 C22 1.384(6) .
C18 C19 1.367(7) .
C19 C20 1.352(8) .
C20 C21 1.360(8) .
C21 C22 1.379(7) .
